data_4307440
loop_
_publ_author_name
'Takuya Shiga'
'Nobuhiro Ito'
'Akiko Hidaka'
'Hisashi \=Okawa'
'Susumu Kitagawa'
'Masaaki Ohba'

_publ_contact_author_address
;Department of Synthetic Chemistry and Biological Chemistry,
Graduate School of Engineering,
Kyoto University,
Katsura, Nishikyo-ku, Kyoto 615-8510, Japan
;
_publ_contact_author_email ohba@sbchem.kyoto-u.ac.jp
_publ_contact_author_fax +81-75-383-2732
_publ_contact_author_name 'Masaaki Ohba'
_publ_contact_author_phone +81-75-383-2807
_publ_section_title
;
Series of Trinuclear NiIILnIIINiII Complexes Derived from
2,6-Di(acetoacetyl)pyridine: Synthesis, Structure, and Magnetism
;
_journal_name_full 'Inorganic Chemistry'
_journal_page_first 3492
_journal_page_last 3501
_journal_paper_doi 10.1021/ic0619153
_journal_volume 46
_journal_year 2007
_chemical_formula_moiety 'C30 H38 N5 O21 Ni2 Tb '
_chemical_formula_sum 'C30 H38 N5 Ni2 O21 Tb'
_chemical_formula_weight 1080.98
_space_group_IT_number 15
_symmetry_cell_setting monoclinic
_symmetry_Int_Tables_number 15
_symmetry_space_group_name_Hall '-C 2yc'
_symmetry_space_group_name_H-M 'C 1 2/c 1'
_cell_angle_alpha 90
_cell_angle_beta 99.2495(9)
_cell_angle_gamma 90
_cell_formula_units_Z 4
_cell_length_a 14.1121(5)
_cell_length_b 17.2313(6)
_cell_length_c 16.3004(6)
_cell_measurement_reflns_used 19920
_cell_measurement_temperature 183.2
_cell_measurement_theta_max 27.3
_cell_measurement_theta_min 1.3
_cell_volume 3912.2(2)
_computing_cell_refinement PROCESS-AUTO
_computing_data_collection PROCESS-AUTO
_computing_data_reduction 'teXsan Ver. 1.11'
_computing_publication_material 'teXsan Ver. 1.11'
_computing_structure_refinement 'teXsan Ver. 1.10'
_computing_structure_solution DirectMethod
_diffrn_detector_area_resol_mean 5.00
_diffrn_measured_fraction_theta_full 0.9959
_diffrn_measured_fraction_theta_max 0.9959
_diffrn_measurement_device_type 'Rigaku RAXIS-RAPID Imaging Plate'
_diffrn_measurement_method \w
_diffrn_radiation_type 'Mo K\a'
_diffrn_radiation_wavelength 0.7107
_diffrn_reflns_av_R_equivalents 0.026
_diffrn_reflns_limit_h_max 18
_diffrn_reflns_limit_h_min -18
_diffrn_reflns_limit_k_max 22
_diffrn_reflns_limit_k_min -22
_diffrn_reflns_limit_l_max 21
_diffrn_reflns_limit_l_min -21
_diffrn_reflns_number 17211
_diffrn_reflns_theta_full 27.30
_diffrn_reflns_theta_max 27.30
_exptl_absorpt_coefficient_mu 2.827
_exptl_absorpt_correction_type none
_exptl_crystal_colour green
_exptl_crystal_density_diffrn 1.835
_exptl_crystal_density_method 'not measured'
_exptl_crystal_description prism
_exptl_crystal_size_max 0.340
_exptl_crystal_size_mid 0.280
_exptl_crystal_size_min 0.180
_refine_diff_density_max 1.57
_refine_diff_density_min -0.69
_refine_ls_extinction_method none
_refine_ls_goodness_of_fit_ref 0.999
_refine_ls_hydrogen_treatment noref
_refine_ls_number_parameters 277
_refine_ls_number_reflns 4394
_refine_ls_R_factor_gt 0.0333
_refine_ls_shift/su_max 0.0014
_refine_ls_structure_factor_coef Fsqd
_refine_ls_weighting_details 'w = 1/[\s^2^(Fo^2^) + (0.06400(Max(Fo^2^,0) + 2Fc^2^)/3)^2^]'
_refine_ls_weighting_scheme calc
_refine_ls_wR_factor_ref 0.0947
_reflns_number_gt 3707
_reflns_number_total 4397
_reflns_threshold_expression F^2^>2.0\s(F^2^)
_cod_data_source_file ic0619153si20061007_020931_13.cif
_cod_data_source_block 8_Ni2Tb_C_[Ni2Tb(L)2(NO3)3(MeOH)4]
_cod_depositor_comments
;

  Following atoms were removed leaving only those belonging to
  asymmetric unit:

  O(2*) O -0.1720(2) 0.1432(2) 0.2006(2) 0.0242(6) Uani 1.00 d . . .
  O(3*) O 0.1104(2) 0.0885(2) 0.1513(1) 0.0221(6) Uani 1.00 d . . .
  O(5*) O 0.0413(2) 0.2413(2) 0.1763(2) 0.0325(8) Uani 1.00 d . . .
  O(8*) O -0.0671(2) -0.0074(2) 0.2078(2) 0.0300(7) Uani 1.00 d . . .
  N(1*) N -0.0661(2) 0.1186(2) 0.0879(2) 0.0205(7) Uani 1.00 d . . .
  O(4*) O 0.3065(2) 0.0736(2) 0.1158(2) 0.0330(8) Uani 1.00 d . . .
  Ni(*) Ni -0.24468(3) 0.11431(3) 0.29227(3) 0.0247(1) Uani 1.00 d . . .
  C(4*) C -0.2185(3) 0.1494(2) 0.1253(2) 0.0222(8) Uani 1.00 d . . .
  C(10*) C 0.0945(3) 0.0851(2) 0.0706(2) 0.0217(9) Uani 1.00 d . . .
  N(2*) N -0.0103(3) 0.2942(2) 0.1347(2) 0.0304(9) Uani 1.00 d . . .
  C(5*) C -0.1569(3) 0.1388(2) 0.0593(2) 0.0228(9) Uani 1.00 d . . .
  C(9*) C -0.0060(3) 0.1041(2) 0.0330(2) 0.0226(9) Uani 1.00 d . . .
  C(12*) C 0.2619(3) 0.0582(2) 0.0447(2) 0.0262(9) Uani 1.00 d . . .
  O(1*) O -0.3706(2) 0.1478(2) 0.2322(2) 0.0357(9) Uani 1.00 d . . .
  O(10*) O -0.2241(2) 0.2241(2) 0.3464(2) 0.0434(9) Uani 1.00 d . . .
  O(11*) O -0.2636(2) 0.0038(2) 0.2370(2) 0.0410(9) Uani 1.00 d . . .
  C(3*) C -0.3151(3) 0.1617(2) 0.1020(2) 0.0279(10) Uani 1.00 d . . .
  C(11*) C 0.1610(3) 0.0674(2) 0.0198(2) 0.0281(10) Uani 1.00 d . . .
  O(6*) O -0.0972(2) 0.2958(2) 0.1360(2) 0.0429(9) Uani 1.00 d . . .
  O(7*) O 0.0296(3) 0.3413(2) 0.0956(2) 0.062(1) Uani 1.00 d . . .
  C(6*) C -0.1915(3) 0.1478(2) -0.0252(2) 0.0298(10) Uani 1.00 d . . .
  C(8*) C -0.0363(3) 0.1113(2) -0.0521(3) 0.032(1) Uani 1.00 d . . .
  C(13*) C 0.3220(3) 0.0305(3) -0.0175(3) 0.036(1) Uani 1.00 d . . .
  C(2*) C -0.3863(3) 0.1632(3) 0.1564(3) 0.032(1) Uani 1.00 d . . .
  C(14*) C -0.265(1) 0.2646(8) 0.404(1) 0.073(5) Uani 0.50 d P . .
  C(14'*) C -0.2848(8) 0.2860(7) 0.338(1) 0.070(4) Uani 0.50 d P . .
  H(12*) H -0.1638 0.2432 0.3379 0.0360 Uiso 1.00 calc . . .
  C(15*) C -0.3371(5) -0.0484(4) 0.2471(4) 0.066(2) Uani 1.00 d . . .
  H(16*) H -0.2097 -0.0168 0.2212 0.0360 Uiso 1.00 calc . . .
  H(4*) H -0.3423 0.1700 0.0430 0.0360 Uiso 1.00 calc . . .
  H(8*) H 0.1419 0.0563 -0.0421 0.0360 Uiso 1.00 calc . . .
  C(7*) C -0.1291(3) 0.1343(3) -0.0811(2) 0.036(1) Uani 1.00 d . . .
  H(5*) H -0.2556 0.1651 -0.0450 0.0360 Uiso 1.00 calc . . .
  H(7*) H 0.0127 0.1109 -0.0824 0.0360 Uiso 1.00 calc . . .
  H(9*) H 0.2841 0.0167 -0.0697 0.0360 Uiso 1.00 calc . . .
  H(10*) H 0.3540 0.0712 -0.0317 0.0360 Uiso 1.00 calc . . .
  H(11*) H 0.3492 -0.0118 -0.0003 0.0360 Uiso 1.00 calc . . .
  C(1*) C -0.4866(3) 0.1829(3) 0.1196(3) 0.047(1) Uani 1.00 d . . .
  H(13*) H -0.2285 0.2677 0.4536 0.0883 Uiso 0.50 calc P . .
  H(14*) H -0.3284 0.2465 0.4042 0.0883 Uiso 0.50 calc P . .
  H(15*) H -0.2727 0.3202 0.3833 0.0795 Uiso 1.00 calc . . .
  H(13'*) H -0.2720 0.3169 0.2883 0.0795 Uiso 0.50 calc P . .
  H(14'*) H -0.3492 0.2714 0.3266 0.0795 Uiso 0.50 calc P . .
  H(17*) H -0.3509 -0.0936 0.2073 0.0360 Uiso 1.00 calc . . .
  H(18*) H -0.3276 -0.0742 0.3023 0.0360 Uiso 1.00 calc . . .
  H(19*) H -0.4043 -0.0226 0.2158 0.0360 Uiso 1.00 calc . . .
  H(6*) H -0.1487 0.1448 -0.1398 0.0360 Uiso 1.00 calc . . .
  H(1*) H -0.5295 0.1601 0.1387 0.0360 Uiso 1.00 calc . . .
  H(2*) H -0.5159 0.2257 0.1358 0.0360 Uiso 1.00 calc . . .
  H(3*) H -0.5075 0.1877 0.0650 0.0360 Uiso 1.00 calc . . .

  Andrius Merkys
  2013-11-08
;
_cod_original_formula_sum 'C30 H38 N5 O21 Ni2 Tb '
_cod_database_code 4307440

loop_
_symmetry_equiv_pos_as_xyz
x,y,z
-x,y,1/2-z
-x,-y,-z
x,-y,1/2+z
1/2+x,1/2+y,z
1/2-x,1/2+y,1/2-z
1/2-x,1/2-y,-z
1/2+x,1/2-y,1/2+z

loop_
_atom_site_label
_atom_site_type_symbol
_atom_site_fract_x
_atom_site_fract_y
_atom_site_fract_z
_atom_site_U_iso_or_equiv
_atom_site_adp_type
_atom_site_occupancy
_atom_site_calc_flag
_atom_site_refinement_flags
_atom_site_disorder_assembly
_atom_site_disorder_group
Tb Tb 0.0000 0.12759(1) 0.2500 0.01964(7) Uani 1.00 d S . .
Ni Ni 0.24468(3) 0.11431(3) 0.20773(3) 0.0247(1) Uani 1.00 d . . .
O(1) O 0.3706(2) 0.1478(2) 0.2678(2) 0.0357(9) Uani 1.00 d . . .
O(2) O 0.1720(2) 0.1432(2) 0.2994(2) 0.0242(6) Uani 1.00 d . . .
O(3) O -0.1104(2) 0.0885(2) 0.3487(1) 0.0221(6) Uani 1.00 d . . .
O(4) O -0.3065(2) 0.0736(2) 0.3842(2) 0.0330(8) Uani 1.00 d . . .
O(5) O -0.0413(2) 0.2413(2) 0.3237(2) 0.0325(8) Uani 1.00 d . . .
O(6) O 0.0972(2) 0.2958(2) 0.3640(2) 0.0429(9) Uani 1.00 d . . .
O(7) O -0.0296(3) 0.3413(2) 0.4044(2) 0.062(1) Uani 1.00 d . . .
O(8) O 0.0671(2) -0.0074(2) 0.2922(2) 0.0300(7) Uani 1.00 d . . .
O(9) O 0.0000 -0.1172(2) 0.2500 0.041(1) Uani 1.00 d S . .
O(10) O 0.2241(2) 0.2241(2) 0.1536(2) 0.0434(9) Uani 1.00 d . . .
O(11) O 0.2636(2) 0.0038(2) 0.2630(2) 0.0410(9) Uani 1.00 d . . .
N(1) N 0.0661(2) 0.1186(2) 0.4121(2) 0.0205(7) Uani 1.00 d . . .
N(2) N 0.0103(3) 0.2942(2) 0.3653(2) 0.0304(9) Uani 1.00 d . . .
N(3) N 0.0000 -0.0463(3) 0.2500 0.027(1) Uani 1.00 d S . .
C(1) C 0.4866(3) 0.1829(3) 0.3804(3) 0.047(1) Uani 1.00 d . . .
C(2) C 0.3863(3) 0.1632(3) 0.3436(3) 0.032(1) Uani 1.00 d . . .
C(3) C 0.3151(3) 0.1617(2) 0.3980(2) 0.0279(10) Uani 1.00 d . . .
C(4) C 0.2185(3) 0.1494(2) 0.3747(2) 0.0222(8) Uani 1.00 d . . .
C(5) C 0.1569(3) 0.1388(2) 0.4407(2) 0.0228(9) Uani 1.00 d . . .
C(6) C 0.1915(3) 0.1478(2) 0.5252(2) 0.0298(10) Uani 1.00 d . . .
C(7) C 0.1291(3) 0.1343(3) 0.5811(2) 0.036(1) Uani 1.00 d . . .
C(8) C 0.0363(3) 0.1113(2) 0.5521(3) 0.032(1) Uani 1.00 d . . .
C(9) C 0.0060(3) 0.1041(2) 0.4670(2) 0.0226(9) Uani 1.00 d . . .
C(10) C -0.0945(3) 0.0851(2) 0.4294(2) 0.0217(9) Uani 1.00 d . . .
C(11) C -0.1610(3) 0.0674(2) 0.4802(2) 0.0281(10) Uani 1.00 d . . .
C(12) C -0.2619(3) 0.0582(2) 0.4553(2) 0.0262(9) Uani 1.00 d . . .
C(13) C -0.3220(3) 0.0305(3) 0.5175(3) 0.036(1) Uani 1.00 d . . .
C(14) C 0.265(1) 0.2646(8) 0.096(1) 0.073(5) Uani 0.50 d P . .
C(14') C 0.2848(8) 0.2860(7) 0.162(1) 0.070(4) Uani 0.50 d P . .
C(15) C 0.3371(5) -0.0484(4) 0.2529(4) 0.066(2) Uani 1.00 d . . .
H(1) H 0.5295 0.1601 0.3613 0.0360 Uiso 1.00 calc . . .
H(2) H 0.5159 0.2257 0.3642 0.0360 Uiso 1.00 calc . . .
H(3) H 0.5075 0.1877 0.4350 0.0360 Uiso 1.00 calc . . .
H(4) H 0.3423 0.1700 0.4570 0.0360 Uiso 1.00 calc . . .
H(5) H 0.2556 0.1651 0.5450 0.0360 Uiso 1.00 calc . . .
H(6) H 0.1487 0.1448 0.6398 0.0360 Uiso 1.00 calc . . .
H(7) H -0.0127 0.1109 0.5824 0.0360 Uiso 1.00 calc . . .
H(8) H -0.1419 0.0563 0.5421 0.0360 Uiso 1.00 calc . . .
H(9) H -0.2841 0.0167 0.5697 0.0360 Uiso 1.00 calc . . .
H(10) H -0.3540 0.0712 0.5317 0.0360 Uiso 1.00 calc . . .
H(11) H -0.3492 -0.0118 0.5003 0.0360 Uiso 1.00 calc . . .
H(12) H 0.1638 0.2432 0.1621 0.0360 Uiso 1.00 calc . . .
H(13) H 0.2285 0.2677 0.0464 0.0883 Uiso 0.50 calc P . .
H(13') H 0.2720 0.3169 0.2117 0.0795 Uiso 0.50 calc P . .
H(14) H 0.3284 0.2465 0.0958 0.0883 Uiso 0.50 calc P . .
H(14') H 0.3492 0.2714 0.1734 0.0795 Uiso 0.50 calc P . .
H(15) H 0.2727 0.3202 0.1167 0.0795 Uiso 1.00 calc . . .
H(16) H 0.2097 -0.0168 0.2788 0.0360 Uiso 1.00 calc . . .
H(17) H 0.3509 -0.0936 0.2927 0.0360 Uiso 1.00 calc . . .
H(18) H 0.3276 -0.0742 0.1977 0.0360 Uiso 1.00 calc . . .
H(19) H 0.4043 -0.0226 0.2842 0.0360 Uiso 1.00 calc . . .

loop_
_atom_site_aniso_label
_atom_site_aniso_U_11
_atom_site_aniso_U_22
_atom_site_aniso_U_33
_atom_site_aniso_U_12
_atom_site_aniso_U_13
_atom_site_aniso_U_23
Tb 0.0172(1) 0.0237(1) 0.0189(1) 0.0000 0.00552(9) 0.0000
Ni 0.0178(3) 0.0357(3) 0.0216(3) 0.0012(2) 0.0065(2) -0.0024(2)
O(1) 0.020(2) 0.058(2) 0.030(2) -0.002(1) 0.007(1) -0.007(1)
O(2) 0.019(1) 0.034(1) 0.020(1) 0.000(1) 0.0032(10) -0.004(1)
O(3) 0.019(1) 0.032(1) 0.016(1) 0.001(1) 0.0063(10) 0.0002(10)
O(4) 0.023(1) 0.051(2) 0.026(1) -0.004(1) 0.008(1) 0.005(1)
O(5) 0.025(2) 0.032(1) 0.041(2) -0.001(1) 0.006(1) -0.009(1)
O(6) 0.027(2) 0.045(2) 0.057(2) -0.005(1) 0.005(1) -0.007(2)
O(7) 0.060(3) 0.062(2) 0.063(3) 0.013(2) 0.007(2) -0.034(2)
O(8) 0.035(2) 0.032(1) 0.024(1) 0.001(1) 0.006(1) 0.000(1)
O(9) 0.068(3) 0.026(2) 0.029(2) 0.0000 0.011(2) 0.0000
O(10) 0.027(2) 0.041(2) 0.066(2) 0.000(1) 0.017(2) 0.016(2)
O(11) 0.041(2) 0.044(2) 0.041(2) 0.015(1) 0.014(1) 0.009(1)
N(1) 0.021(2) 0.025(1) 0.016(1) 0.001(1) 0.004(1) -0.002(1)
N(2) 0.035(2) 0.024(2) 0.030(2) 0.002(1) 0.001(1) -0.001(1)
N(3) 0.037(3) 0.031(2) 0.017(2) 0.0000 0.014(2) 0.0000
C(1) 0.018(2) 0.077(4) 0.046(3) -0.005(2) 0.003(2) -0.017(3)
C(2) 0.020(2) 0.039(2) 0.037(2) 0.003(2) 0.003(2) -0.005(2)
C(3) 0.022(2) 0.034(2) 0.027(2) -0.003(2) 0.003(2) -0.003(2)
C(4) 0.021(2) 0.024(2) 0.022(2) 0.002(1) 0.006(1) -0.003(1)
C(5) 0.023(2) 0.025(2) 0.022(2) 0.002(1) 0.005(1) -0.003(1)
C(6) 0.026(2) 0.039(2) 0.023(2) -0.005(2) 0.000(2) -0.007(2)
C(7) 0.035(2) 0.053(3) 0.018(2) -0.003(2) 0.003(2) -0.005(2)
C(8) 0.033(2) 0.044(2) 0.021(2) -0.001(2) 0.010(2) 0.000(2)
C(9) 0.022(2) 0.027(2) 0.019(2) 0.003(1) 0.006(1) -0.003(1)
C(10) 0.024(2) 0.024(2) 0.019(2) 0.002(1) 0.009(1) 0.000(1)
C(11) 0.029(2) 0.036(2) 0.022(2) 0.005(2) 0.012(2) 0.002(1)
C(12) 0.030(2) 0.028(2) 0.024(2) 0.003(2) 0.014(2) 0.001(1)
C(13) 0.035(2) 0.044(2) 0.034(2) 0.001(2) 0.023(2) 0.006(2)
C(14) 0.069(10) 0.060(8) 0.10(1) 0.018(7) 0.053(9) 0.039(8)
C(14') 0.023(5) 0.041(6) 0.14(1) -0.005(4) 0.007(8) 0.023(8)
C(15) 0.076(4) 0.071(4) 0.054(3) 0.038(3) 0.017(3) 0.009(3)

loop_
_atom_type_symbol
_atom_type_description
_atom_type_scat_dispersion_real
_atom_type_scat_dispersion_imag
_atom_type_scat_source
C C 0.003 0.002
;International Tables for Crystallography
(1992, Vol. C, Tables 4.2.6.8 and 6.1.1.1)
;
H H 0.000 0.000
;International Tables for Crystallography
(1992, Vol. C, Table 6.1.1.2)
;
N N 0.006 0.003
;International Tables for Crystallography
(1992, Vol. C, Tables 4.2.6.8 and 6.1.1.1)
;
Tb Tb -0.172 4.154
;International Tables for Crystallography
(1992, Vol. C, Tables 4.2.6.8 and 6.1.1.1)
;
Ni Ni 0.339 1.112
;International Tables for Crystallography
(1992, Vol. C, Tables 4.2.6.8 and 6.1.1.1)
;
O O 0.011 0.006
;International Tables for Crystallography
(1992, Vol. C, Tables 4.2.6.8 and 6.1.1.1)
;

loop_
_geom_angle_atom_site_label_1
_geom_angle_atom_site_label_2
_geom_angle_atom_site_label_3
_geom_angle
_geom_angle_site_symmetry_1
_geom_angle_site_symmetry_2
_geom_angle_site_symmetry_3
_geom_angle_publ_flag
O(2) Tb O(2) 167.4(1) . . 2_555 yes
O(2) Tb O(3) 120.32(9) . . . yes
O(2) Tb O(3) 63.53(8) . . 2_555 yes
O(2) Tb O(5) 93.05(9) . . . yes
O(2) Tb O(5) 76.63(9) . . 2_555 yes
O(2) Tb O(8) 72.98(9) . . . yes
O(2) Tb O(8) 119.48(9) . . 2_555 yes
O(2) Tb N(1) 60.56(9) . . . yes
O(2) Tb N(1) 120.28(9) . . 2_555 yes
O(2) Tb O(3) 63.53(8) 2_555 . . yes
O(2) Tb O(3) 120.32(9) 2_555 . 2_555 yes
O(2) Tb O(5) 76.63(9) 2_555 . . yes
O(2) Tb O(5) 93.05(9) 2_555 . 2_555 yes
O(2) Tb O(8) 119.48(9) 2_555 . . yes
O(2) Tb O(8) 72.98(9) 2_555 . 2_555 yes
O(2) Tb N(1) 120.28(9) 2_555 . . yes
O(2) Tb N(1) 60.56(9) 2_555 . 2_555 yes
O(3) Tb O(3) 148.8(1) . . 2_555 yes
O(3) Tb O(5) 70.98(9) . . . yes
O(3) Tb O(5) 139.61(9) . . 2_555 yes
O(3) Tb O(8) 79.89(9) . . . yes
O(3) Tb O(8) 71.79(8) . . 2_555 yes
O(3) Tb N(1) 60.12(9) . . . yes
O(3) Tb N(1) 117.83(9) . . 2_555 yes
O(3) Tb O(5) 139.61(9) 2_555 . . yes
O(3) Tb O(5) 70.98(9) 2_555 . 2_555 yes
O(3) Tb O(8) 71.79(8) 2_555 . . yes
O(3) Tb O(8) 79.89(9) 2_555 . 2_555 yes
O(3) Tb N(1) 117.83(9) 2_555 . . yes
O(3) Tb N(1) 60.12(9) 2_555 . 2_555 yes
O(5) Tb O(5) 71.8(1) . . 2_555 yes
O(5) Tb O(8) 135.21(10) . . . yes
O(5) Tb O(8) 139.50(9) . . 2_555 yes
O(5) Tb N(1) 68.15(10) . . . yes
O(5) Tb N(1) 117.81(10) . . 2_555 yes
O(5) Tb O(8) 139.50(9) 2_555 . . yes
O(5) Tb O(8) 135.21(10) 2_555 . 2_555 yes
O(5) Tb N(1) 117.81(10) 2_555 . . yes
O(5) Tb N(1) 68.15(10) 2_555 . 2_555 yes
O(8) Tb O(8) 49.7(1) . . 2_555 yes
O(8) Tb N(1) 67.98(9) . . . yes
O(8) Tb N(1) 105.62(9) . . 2_555 yes
O(8) Tb N(1) 105.62(9) 2_555 . . yes
O(8) Tb N(1) 67.98(9) 2_555 . 2_555 yes
N(1) Tb N(1) 173.3(1) . . 2_555 yes
O(1) Ni O(2) 94.9(1) . . . yes
O(1) Ni O(3) 174.6(1) . . 2_555 yes
O(1) Ni O(4) 90.5(1) . . 2_555 yes
O(1) Ni O(10) 89.9(1) . . . yes
O(1) Ni O(11) 90.6(1) . . . yes
O(2) Ni O(3) 80.8(1) . . 2_555 yes
O(2) Ni O(4) 172.7(1) . . 2_555 yes
O(2) Ni O(10) 92.1(1) . . . yes
O(2) Ni O(11) 87.2(1) . . . yes
O(3) Ni O(4) 94.1(1) 2_555 . 2_555 yes
O(3) Ni O(10) 87.2(1) 2_555 . . yes
O(3) Ni O(11) 92.4(1) 2_555 . . yes
O(4) Ni O(10) 92.8(1) 2_555 . . yes
O(4) Ni O(11) 87.8(1) 2_555 . . yes
O(10) Ni O(11) 179.2(1) . . . yes
Ni O(1) C(2) 123.8(2) . . . yes
Tb O(2) Ni 109.0(1) . . . yes
Tb O(2) C(4) 130.0(2) . . . yes
Ni O(2) C(4) 118.9(2) . . . yes
Tb O(3) Ni 106.5(1) . . 2_555 yes
Tb O(3) C(10) 129.6(2) . . . yes
Ni O(3) C(10) 117.9(2) 2_555 . . yes
Ni O(4) C(12) 123.9(3) 2_555 . . yes
Tb O(5) N(2) 132.3(2) . . . yes
Tb O(8) N(3) 97.1(2) . . . yes
Ni O(10) C(14) 134.9(6) . . . yes
Ni O(10) C(14') 128.6(6) . . . yes
C(14) O(10) C(14') 48.9(9) . . . yes
Ni O(11) C(15) 125.2(3) . . . yes
Tb N(1) C(5) 119.6(2) . . . yes
Tb N(1) C(9) 120.7(2) . . . yes
C(5) N(1) C(9) 119.1(3) . . . yes
O(5) N(2) O(6) 119.2(3) . . . yes
O(5) N(2) O(7) 118.3(4) . . . yes
O(6) N(2) O(7) 122.5(4) . . . yes
O(8) N(3) O(8) 116.2(4) . . 2_555 yes
O(8) N(3) O(9) 121.9(2) . . . yes
O(8) N(3) O(9) 121.9(2) 2_555 . . yes
O(1) C(2) C(1) 117.0(4) . . . yes
O(1) C(2) C(3) 125.1(4) . . . yes
C(1) C(2) C(3) 117.9(4) . . . yes
C(2) C(3) C(4) 126.2(4) . . . yes
O(2) C(4) C(3) 127.0(3) . . . yes
O(2) C(4) C(5) 113.9(3) . . . yes
C(3) C(4) C(5) 119.0(3) . . . yes
N(1) C(5) C(4) 114.5(3) . . . yes
N(1) C(5) C(6) 122.6(3) . . . yes
C(4) C(5) C(6) 122.9(3) . . . yes
C(5) C(6) C(7) 118.2(4) . . . yes
C(6) C(7) C(8) 119.5(4) . . . yes
C(7) C(8) C(9) 119.5(4) . . . yes
N(1) C(9) C(8) 121.2(4) . . . yes
N(1) C(9) C(10) 115.3(3) . . . yes
C(8) C(9) C(10) 123.4(3) . . . yes
O(3) C(10) C(9) 113.9(3) . . . yes
O(3) C(10) C(11) 126.4(4) . . . yes
C(9) C(10) C(11) 119.7(3) . . . yes
C(10) C(11) C(12) 126.6(4) . . . yes
O(4) C(12) C(11) 124.8(3) . . . yes
O(4) C(12) C(13) 115.9(4) . . . yes
C(11) C(12) C(13) 119.3(4) . . . yes
O(10) C(14) C(14') 65.1(9) . . . yes
O(10) C(14') C(14) 66.0(10) . . . yes

loop_
_geom_bond_atom_site_label_1
_geom_bond_atom_site_label_2
_geom_bond_distance
_geom_bond_site_symmetry_1
_geom_bond_site_symmetry_2
_geom_bond_publ_flag
Tb O(2) 2.447(3) . . yes
Tb O(2) 2.447(3) . 2_555 yes
Tb O(3) 2.505(2) . . yes
Tb O(3) 2.505(2) . 2_555 yes
Tb O(5) 2.418(3) . . yes
Tb O(5) 2.418(3) . 2_555 yes
Tb O(8) 2.563(3) . . yes
Tb O(8) 2.563(3) . 2_555 yes
Tb N(1) 2.662(3) . . yes
Tb N(1) 2.662(3) . 2_555 yes
Ni O(1) 1.972(3) . . yes
Ni O(2) 2.006(2) . . yes
Ni O(3) 2.018(3) . 2_555 yes
Ni O(4) 1.980(3) . 2_555 yes
Ni O(10) 2.088(3) . . yes
Ni O(11) 2.105(3) . . yes
O(1) C(2) 1.248(5) . . yes
O(2) C(4) 1.299(4) . . yes
O(3) C(10) 1.299(4) . . yes
O(4) C(12) 1.254(5) . . yes
O(5) N(2) 1.290(4) . . yes
O(6) N(2) 1.230(5) . . yes
O(7) N(2) 1.223(4) . . yes
O(8) N(3) 1.269(4) . . yes
O(9) N(3) 1.222(6) . . yes
O(10) C(14) 1.37(1) . . yes
O(10) C(14') 1.36(1) . . yes
O(11) C(15) 1.402(6) . . yes
N(1) C(5) 1.336(5) . . yes
N(1) C(9) 1.352(4) . . yes
C(1) C(2) 1.486(6) . . yes
C(2) C(3) 1.443(5) . . yes
C(3) C(4) 1.372(5) . . yes
C(4) C(5) 1.500(5) . . yes
C(5) C(6) 1.394(5) . . yes
C(6) C(7) 1.386(6) . . yes
C(7) C(8) 1.377(6) . . yes
C(8) C(9) 1.390(6) . . yes
C(9) C(10) 1.488(5) . . yes
C(10) C(11) 1.382(5) . . yes
C(11) C(12) 1.425(6) . . yes
C(12) C(13) 1.501(5) . . yes
C(14) C(14') 1.13(2) . . yes

loop_
_geom_contact_atom_site_label_1
_geom_contact_atom_site_label_2
_geom_contact_distance
_geom_contact_site_symmetry_1
_geom_contact_site_symmetry_2
_geom_contact_publ_flag
Tb O(3) 2.505(2) . . ?
Tb O(3) 2.505(2) . 2_555 ?
Tb O(8) 2.563(3) . . ?
Tb O(8) 2.563(3) . 2_555 ?
Tb N(1) 2.662(3) . . ?
Tb N(1) 2.662(3) . 2_555 ?
O(1) C(1) 3.438(5) . 2_655 ?
O(4) C(1) 3.467(6) . 1_455 ?
O(6) C(6) 3.371(5) . 7_556 ?
O(6) C(15) 3.503(7) . 6_555 ?
O(7) C(13) 3.427(5) . 7_456 ?
O(7) C(15) 3.429(7) . 5_455 ?
O(7) C(1) 3.489(7) . 7_556 ?
O(9) C(8) 3.349(4) . 3_556 ?
O(9) C(8) 3.349(4) . 4_554 ?
O(9) C(7) 3.549(4) . 3_556 ?
O(9) C(7) 3.549(4) . 4_554 ?
O(9) C(14') 3.56(1) . 5_445 ?
O(9) C(14') 3.56(1) . 6_545 ?
O(11) C(13) 3.590(5) . 3_556 ?
N(3) C(8) 3.530(4) . 3_556 ?
N(3) C(8) 3.530(4) . 4_554 ?
C(3) C(6) 3.519(6) . 7_556 ?
C(3) C(13) 3.583(6) . 3_556 ?
C(8) C(10) 3.484(6) . 3_556 ?
C(14) C(14) 3.13(3) . 7_555 ?
